data_4105448
loop_
_publ_author_name
'Lutz F. Tietze'
'Alexander D\"ufert'
'Florian Lotz'
'Lars S\"olter'
'Kawon Oum'
'Thomas Lenzer'
'Tobias Beck'
'Regine Herbst-Irmer'

_publ_contact_author_address
;Institut f\"ur Organische und Biomolekulare Chemie
der Georg-August-Universit\"at G\"ottingen
Tammannstr. 2, 37077 G\"ottingen, Germany
;
_publ_contact_author_email ltietze@gwdg.de
_publ_contact_author_fax +49-551-399476
_publ_contact_author_name 'Tietze, Lutz F.'
_publ_contact_author_phone +49-551-393271
_publ_section_title
;
 Synthesis of Chiroptical Molecular Switches by Pd-Catalyzed Domino
 Reactions
;
_journal_name_full 'Journal of the American Chemical Society'
_journal_page_first 17879
_journal_page_last 17884
_journal_paper_doi 10.1021/ja906260x
_journal_volume 131
_journal_year 2009
_chemical_formula_moiety 'C26 H18 O3'
_chemical_formula_sum 'C26 H18 O3'
_chemical_formula_weight 378.40
_chemical_name_systematic
; 
 ? 
;
_space_group_IT_number 15
_symmetry_cell_setting monoclinic
_symmetry_space_group_name_Hall '-C 2yc'
_symmetry_space_group_name_H-M 'C 1 2/c 1'
_atom_sites_solution_hydrogens geom
_atom_sites_solution_primary direct
_atom_sites_solution_secondary difmap
_audit_creation_method SHELXL-97
_cell_angle_alpha 90.00
_cell_angle_beta 106.62(3)
_cell_angle_gamma 90.00
_cell_formula_units_Z 8
_cell_length_a 34.633(5)
_cell_length_b 6.646(2)
_cell_length_c 16.353(4)
_cell_measurement_reflns_used 5677
_cell_measurement_temperature 100(2)
_cell_measurement_theta_max 65.071
_cell_measurement_theta_min 2.663
_cell_volume 3606.7(16)
_computing_cell_refinement 'APEX2 (v 2.2 RC 7, Bruker AXS 2007)'
_computing_data_collection 'APEX2 (v 2.2 RC 7, Bruker AXS 2007)'
_computing_data_reduction 'SAINT (v 7.40A, Bruker AXS, 2007)'
_computing_molecular_graphics 'SHELXTL (Bruker AXS, 2008)'
_computing_publication_material 'SHELXL-97 (Sheldrick, 2008)'
_computing_structure_refinement 'SHELXL-97 (Sheldrick, 2008)'
_computing_structure_solution 'SHELXS-97 (Sheldrick, 2008)'
_diffrn_ambient_temperature 100(2)
_diffrn_detector_area_resol_mean 5.602
_diffrn_measured_fraction_theta_full 0.976
_diffrn_measured_fraction_theta_max 0.971
_diffrn_measurement_device_type 'Bruker three circle diffractometer'
_diffrn_measurement_method 'omega scans'
_diffrn_radiation_monochromator 'multi-layer Incoatec optics'
_diffrn_radiation_source 'Macscience rotating anode'
_diffrn_radiation_type CuK\a
_diffrn_radiation_wavelength 1.54178
_diffrn_reflns_av_R_equivalents 0.0416
_diffrn_reflns_av_sigmaI/netI 0.0355
_diffrn_reflns_limit_h_max 37
_diffrn_reflns_limit_h_min -39
_diffrn_reflns_limit_k_max 7
_diffrn_reflns_limit_k_min -7
_diffrn_reflns_limit_l_max 19
_diffrn_reflns_limit_l_min -17
_diffrn_reflns_number 14103
_diffrn_reflns_theta_full 67.50
_diffrn_reflns_theta_max 68.22
_diffrn_reflns_theta_min 2.66
_diffrn_standards_decay_% 0
_diffrn_standards_interval_count 0
_diffrn_standards_interval_time 0
_diffrn_standards_number 0
_exptl_absorpt_coefficient_mu 0.723
_exptl_absorpt_correction_T_max 0.9857
_exptl_absorpt_correction_T_min 0.9182
_exptl_absorpt_correction_type multi-scan
_exptl_absorpt_process_details 'SADABS (Bruker AXS 2007)'
_exptl_crystal_colour 'light yellow'
_exptl_crystal_density_diffrn 1.394
_exptl_crystal_description plate
_exptl_crystal_F_000 1584
_exptl_crystal_size_max 0.12
_exptl_crystal_size_mid 0.06
_exptl_crystal_size_min 0.02
_refine_diff_density_max 0.160
_refine_diff_density_min -0.155
_refine_diff_density_rms 0.037
_refine_ls_extinction_method none
_refine_ls_goodness_of_fit_ref 1.017
_refine_ls_hydrogen_treatment mixed
_refine_ls_matrix_type full
_refine_ls_number_parameters 266
_refine_ls_number_reflns 3195
_refine_ls_number_restraints 0
_refine_ls_restrained_S_all 1.017
_refine_ls_R_factor_all 0.0523
_refine_ls_R_factor_gt 0.0344
_refine_ls_shift/su_max 0.000
_refine_ls_shift/su_mean 0.000
_refine_ls_structure_factor_coef Fsqd
_refine_ls_weighting_details 'calc w=1/[\s^2^(Fo^2^)+(0.0393P)^2^+2.3612P] where P=(Fo^2^+2Fc^2^)/3'
_refine_ls_weighting_scheme calc
_refine_ls_wR_factor_gt 0.0804
_refine_ls_wR_factor_ref 0.0894
_reflns_number_gt 2454
_reflns_number_total 3195
_reflns_threshold_expression >2sigma(I)
_cod_data_source_file ja906260x_si_001_2.cif
_cod_data_source_block switch
_cod_original_cell_volume 3606.7(15)
_cod_database_code 4105448

loop_
_symmetry_equiv_pos_as_xyz
'x, y, z'
'-x, y, -z+1/2'
'x+1/2, y+1/2, z'
'-x+1/2, y+1/2, -z+1/2'
'-x, -y, -z'
'x, -y, z-1/2'
'-x+1/2, -y+1/2, -z'
'x+1/2, -y+1/2, z-1/2'

loop_
_atom_site_label
_atom_site_type_symbol
_atom_site_fract_x
_atom_site_fract_y
_atom_site_fract_z
_atom_site_U_iso_or_equiv
_atom_site_adp_type
_atom_site_occupancy
_atom_site_symmetry_multiplicity
_atom_site_calc_flag
_atom_site_refinement_flags
C1 C 0.08706(5) 0.6984(2) 0.64796(9) 0.0219(3) Uani 1 1 d .
C2 C 0.04191(5) 0.7209(2) 0.61348(9) 0.0251(4) Uani 1 1 d .
H2B H 0.0322 0.8283 0.6455 0.030 Uiso 1 1 calc R
O2 O 0.03289(4) 0.77405(17) 0.52509(7) 0.0277(3) Uani 1 1 d .
H2A H 0.0059(8) 0.762(3) 0.5013(15) 0.049(6) Uiso 1 1 d .
C3 C 0.02388(5) 0.5194(2) 0.62629(10) 0.0281(4) Uani 1 1 d .
H3A H 0.0283 0.4971 0.6882 0.034 Uiso 1 1 calc R
H3B H -0.0056 0.5239 0.5990 0.034 Uiso 1 1 calc R
O4 O 0.04059(4) 0.35201(16) 0.59156(7) 0.0284(3) Uani 1 1 d .
C5 C 0.08721(5) 0.2155(2) 0.52750(10) 0.0268(4) Uani 1 1 d .
H5A H 0.0705 0.0997 0.5143 0.032 Uiso 1 1 calc R
C6 C 0.12133(5) 0.2266(2) 0.50254(10) 0.0270(4) Uani 1 1 d .
H6A H 0.1287 0.1160 0.4734 0.032 Uiso 1 1 calc R
C7 C 0.18050(5) 0.4193(2) 0.48887(9) 0.0270(4) Uani 1 1 d .
H7A H 0.1885 0.3086 0.4607 0.032 Uiso 1 1 calc R
C8 C 0.20225(5) 0.5936(2) 0.49951(10) 0.0275(4) Uani 1 1 d .
H8A H 0.2252 0.6037 0.4791 0.033 Uiso 1 1 calc R
C9 C 0.19043(5) 0.7586(2) 0.54102(9) 0.0261(4) Uani 1 1 d .
H9A H 0.2051 0.8813 0.5468 0.031 Uiso 1 1 calc R
C10 C 0.15822(5) 0.7441(2) 0.57301(9) 0.0229(3) Uani 1 1 d .
H10A H 0.1510 0.8565 0.6014 0.027 Uiso 1 1 calc R
C10B C 0.10104(5) 0.5449(2) 0.59680(9) 0.0225(3) Uani 1 1 d .
C10A C 0.13530(5) 0.5641(2) 0.56474(9) 0.0217(3) Uani 1 1 d .
C1' C 0.05854(5) 0.9383(2) 0.79144(9) 0.0249(3) Uani 1 1 d .
H1'A H 0.0412 0.8256 0.7751 0.030 Uiso 1 1 calc R
C2' C 0.04738(5) 1.0945(2) 0.83631(10) 0.0280(4) Uani 1 1 d .
H2'A H 0.0225 1.0889 0.8497 0.034 Uiso 1 1 calc R
C3' C 0.07276(5) 1.2591(2) 0.86152(10) 0.0273(4) Uani 1 1 d .
H3'A H 0.0648 1.3681 0.8906 0.033 Uiso 1 1 calc R
C4' C 0.10954(5) 1.2645(2) 0.84447(9) 0.0253(4) Uani 1 1 d .
H4'A H 0.1271 1.3759 0.8622 0.030 Uiso 1 1 calc R
C4A C 0.07676(5) 0.3768(2) 0.57315(9) 0.0245(3) Uani 1 1 d .
C4A' C 0.12049(5) 1.1053(2) 0.80111(9) 0.0227(3) Uani 1 1 d .
C4C' C 0.17708(5) 0.9244(2) 0.79145(9) 0.0217(3) Uani 1 1 d .
O4B' O 0.15899(3) 1.11095(15) 0.79182(7) 0.0244(3) Uani 1 1 d .
C5' C 0.21850(5) 0.9147(2) 0.82471(9) 0.0252(4) Uani 1 1 d .
H5'A H 0.2337 1.0324 0.8458 0.030 Uiso 1 1 calc R
C6' C 0.23757(5) 0.7302(2) 0.82682(10) 0.0272(4) Uani 1 1 d .
H6'A H 0.2660 0.7209 0.8490 0.033 Uiso 1 1 calc R
C6A C 0.14626(5) 0.4011(2) 0.51917(9) 0.0235(3) Uani 1 1 d .
C7' C 0.21494(5) 0.5592(2) 0.79643(9) 0.0268(4) Uani 1 1 d .
H7'A H 0.2280 0.4325 0.7994 0.032 Uiso 1 1 calc R
C8' C 0.17365(5) 0.5719(2) 0.76190(9) 0.0235(3) Uani 1 1 d .
H8'A H 0.1586 0.4538 0.7409 0.028 Uiso 1 1 calc R
C8A' C 0.15357(5) 0.7568(2) 0.75742(9) 0.0212(3) Uani 1 1 d .
C9' C 0.10974(5) 0.7888(2) 0.72035(9) 0.0213(3) Uani 1 1 d .
C9A' C 0.09467(5) 0.9429(2) 0.76973(9) 0.0216(3) Uani 1 1 d .

loop_
_atom_site_aniso_label
_atom_site_aniso_U_11
_atom_site_aniso_U_22
_atom_site_aniso_U_33
_atom_site_aniso_U_23
_atom_site_aniso_U_13
_atom_site_aniso_U_12
C1 0.0231(9) 0.0209(7) 0.0233(7) 0.0003(6) 0.0092(7) -0.0029(6)
C2 0.0253(9) 0.0291(8) 0.0218(7) -0.0034(6) 0.0080(6) -0.0020(7)
O2 0.0236(7) 0.0345(6) 0.0238(6) -0.0006(5) 0.0050(5) -0.0027(5)
C3 0.0261(10) 0.0335(9) 0.0264(8) -0.0048(7) 0.0102(7) -0.0058(7)
O4 0.0280(7) 0.0276(6) 0.0314(6) -0.0044(4) 0.0113(5) -0.0079(5)
C5 0.0341(10) 0.0199(7) 0.0246(8) -0.0009(6) 0.0054(7) -0.0042(7)
C6 0.0357(10) 0.0215(7) 0.0234(8) -0.0011(6) 0.0076(7) 0.0037(7)
C7 0.0287(10) 0.0297(8) 0.0222(7) 0.0000(6) 0.0065(7) 0.0083(7)
C8 0.0212(9) 0.0372(9) 0.0249(8) 0.0010(7) 0.0081(7) 0.0027(7)
C9 0.0249(9) 0.0286(8) 0.0242(8) 0.0005(6) 0.0058(7) -0.0039(7)
C10 0.0236(9) 0.0236(7) 0.0207(7) 0.0000(6) 0.0052(6) -0.0004(7)
C10B 0.0246(9) 0.0220(8) 0.0198(7) -0.0008(6) 0.0049(6) -0.0013(6)
C10A 0.0231(9) 0.0226(7) 0.0183(7) 0.0013(6) 0.0041(6) 0.0016(6)
C1' 0.0226(9) 0.0291(8) 0.0224(7) -0.0020(6) 0.0055(7) -0.0034(7)
C2' 0.0221(9) 0.0377(9) 0.0250(8) -0.0027(7) 0.0080(7) 0.0008(7)
C3' 0.0278(10) 0.0285(8) 0.0256(8) -0.0053(6) 0.0074(7) 0.0037(7)
C4' 0.0258(9) 0.0247(8) 0.0245(8) -0.0029(6) 0.0055(7) -0.0006(7)
C4A 0.0245(9) 0.0277(8) 0.0207(7) 0.0015(6) 0.0056(6) -0.0024(7)
C4A' 0.0205(9) 0.0259(8) 0.0219(7) 0.0004(6) 0.0062(6) -0.0003(7)
C4C' 0.0239(9) 0.0205(7) 0.0223(7) -0.0007(6) 0.0091(6) 0.0004(6)
O4B' 0.0223(6) 0.0201(5) 0.0317(6) -0.0026(4) 0.0093(5) -0.0005(4)
C5' 0.0229(10) 0.0276(8) 0.0252(8) -0.0017(6) 0.0073(7) -0.0037(7)
C6' 0.0223(9) 0.0329(9) 0.0268(8) 0.0021(6) 0.0074(7) 0.0024(7)
C6A 0.0271(9) 0.0232(7) 0.0193(7) 0.0020(6) 0.0050(6) 0.0034(7)
C7' 0.0308(10) 0.0270(8) 0.0244(8) 0.0027(6) 0.0107(7) 0.0068(7)
C8' 0.0293(10) 0.0217(7) 0.0206(7) -0.0005(6) 0.0087(7) 0.0000(7)
C8A' 0.0236(9) 0.0220(7) 0.0185(7) -0.0001(6) 0.0072(6) -0.0010(6)
C9' 0.0230(9) 0.0193(7) 0.0231(7) 0.0012(6) 0.0089(6) -0.0020(6)
C9A' 0.0211(9) 0.0238(7) 0.0190(7) 0.0004(6) 0.0046(6) 0.0002(6)

loop_
_atom_type_symbol
_atom_type_description
_atom_type_scat_dispersion_real
_atom_type_scat_dispersion_imag
_atom_type_scat_source
C C 0.0181 0.0091 'International Tables Vol C Tables 4.2.6.8 and 6.1.1.4'
H H 0.0000 0.0000 'International Tables Vol C Tables 4.2.6.8 and 6.1.1.4'
O O 0.0492 0.0322 'International Tables Vol C Tables 4.2.6.8 and 6.1.1.4'

loop_
_geom_angle_atom_site_label_1
_geom_angle_atom_site_label_2
_geom_angle_atom_site_label_3
_geom_angle
C9' C1 C10B 126.42(15)
C9' C1 C2 124.07(14)
C10B C1 C2 109.09(13)
O2 C2 C1 107.72(13)
O2 C2 C3 112.17(13)
C1 C2 C3 106.53(13)
O2 C2 H2B 110.1
C1 C2 H2B 110.1
C3 C2 H2B 110.1
C2 O2 H2A 108.1(14)
O4 C3 C2 113.50(13)
O4 C3 H3A 108.9
C2 C3 H3A 108.9
O4 C3 H3B 108.9
C2 C3 H3B 108.9
H3A C3 H3B 107.7
C4A O4 C3 119.02(12)
C6 C5 C4A 119.62(15)
C6 C5 H5A 120.2
C4A C5 H5A 120.2
C5 C6 C6A 121.27(14)
C5 C6 H6A 119.4
C6A C6 H6A 119.4
C8 C7 C6A 121.00(14)
C8 C7 H7A 119.5
C6A C7 H7A 119.5
C7 C8 C9 119.70(15)
C7 C8 H8A 120.2
C9 C8 H8A 120.2
C10 C9 C8 120.73(15)
C10 C9 H9A 119.6
C8 C9 H9A 119.6
C9 C10 C10A 121.28(14)
C9 C10 H10A 119.4
C10A C10 H10A 119.4
C4A C10B C10A 118.00(13)
C4A C10B C1 116.20(14)
C10A C10B C1 125.60(13)
C10 C10A C6A 117.67(14)
C10 C10A C10B 122.58(13)
C6A C10A C10B 119.69(14)
C2' C1' C9A' 121.57(15)
C2' C1' H1'A 119.2
C9A' C1' H1'A 119.2
C1' C2' C3' 119.81(16)
C1' C2' H2'A 120.1
C3' C2' H2'A 120.1
C4' C3' C2' 120.16(14)
C4' C3' H3'A 119.9
C2' C3' H3'A 119.9
C3' C4' C4A' 119.16(15)
C3' C4' H4'A 120.4
C4A' C4' H4'A 120.4
O4 C4A C10B 123.51(14)
O4 C4A C5 114.26(14)
C10B C4A C5 122.23(15)
O4B' C4A' C4' 116.63(14)
O4B' C4A' C9A' 120.95(13)
C4' C4A' C9A' 122.40(15)
C5' C4C' O4B' 117.25(13)
C5' C4C' C8A' 122.71(14)
O4B' C4C' C8A' 120.03(14)
C4A' O4B' C4C' 115.18(11)
C4C' C5' C6' 118.90(15)
C4C' C5' H5'A 120.6
C6' C5' H5'A 120.6
C5' C6' C7' 119.86(16)
C5' C6' H6'A 120.1
C7' C6' H6'A 120.1
C7 C6A C6 121.72(14)
C7 C6A C10A 119.51(14)
C6 C6A C10A 118.72(15)
C8' C7' C6' 120.56(15)
C8' C7' H7'A 119.7
C6' C7' H7'A 119.7
C7' C8' C8A' 120.95(15)
C7' C8' H8'A 119.5
C8A' C8' H8'A 119.5
C4C' C8A' C8' 116.95(15)
C4C' C8A' C9' 117.44(13)
C8' C8A' C9' 125.61(14)
C1 C9' C8A' 124.24(14)
C1 C9' C9A' 124.87(15)
C8A' C9' C9A' 110.77(13)
C1' C9A' C4A' 116.64(13)
C1' C9A' C9' 127.03(14)
C4A' C9A' C9' 116.26(14)

loop_
_geom_bond_atom_site_label_1
_geom_bond_atom_site_label_2
_geom_bond_distance
C1 C9' 1.359(2)
C1 C10B 1.486(2)
C1 C2 1.510(2)
C2 O2 1.4331(18)
C2 C3 1.517(2)
C2 H2B 1.0000
O2 H2A 0.91(3)
C3 O4 1.4434(19)
C3 H3A 0.9900
C3 H3B 0.9900
O4 C4A 1.379(2)
C5 C6 1.358(2)
C5 C4A 1.412(2)
C5 H5A 0.9500
C6 C6A 1.425(2)
C6 H6A 0.9500
C7 C8 1.366(2)
C7 C6A 1.415(2)
C7 H7A 0.9500
C8 C9 1.411(2)
C8 H8A 0.9500
C9 C10 1.364(2)
C9 H9A 0.9500
C10 C10A 1.421(2)
C10 H10A 0.9500
C10B C4A 1.385(2)
C10B C10A 1.434(2)
C10A C6A 1.426(2)
C1' C2' 1.388(2)
C1' C9A' 1.395(2)
C1' H1'A 0.9500
C2' C3' 1.390(2)
C2' H2'A 0.9500
C3' C4' 1.380(2)
C3' H3'A 0.9500
C4' C4A' 1.385(2)
C4' H4'A 0.9500
C4A' O4B' 1.385(2)
C4A' C9A' 1.402(2)
C4C' C5' 1.382(2)
C4C' O4B' 1.3901(18)
C4C' C8A' 1.398(2)
C5' C6' 1.389(2)
C5' H5'A 0.9500
C6' C7' 1.389(2)
C6' H6'A 0.9500
C7' C8' 1.382(2)
C7' H7'A 0.9500
C8' C8A' 1.403(2)
C8' H8'A 0.9500
C8A' C9' 1.480(2)
C9' C9A' 1.488(2)

loop_
_geom_hbond_atom_site_label_D
_geom_hbond_atom_site_label_H
_geom_hbond_atom_site_label_A
_geom_hbond_distance_DH
_geom_hbond_distance_HA
_geom_hbond_distance_DA
_geom_hbond_angle_DHA
_geom_hbond_site_symmetry_A
O2 H2A O4 0.91(3) 2.02(3) 2.8356(19) 149(2) 5_566
